data_4083042
loop_
_publ_author_name
'Hill, Anthony F.'
'McQueen, Caitlin M. A.'

_publ_section_title
;
 Dihydroperimidine-Derived PNP Pincer Complexes as Intermediates en Route
 to N-Heterocyclic Carbene Pincer Complexes
;
_journal_issue 8
_journal_name_full Organometallics
_journal_page_first 1909
_journal_paper_doi 10.1021/om5000985
_journal_volume 33
_journal_year 2014
_chemical_compound_source local
_chemical_formula_moiety 'C46 H63 Cl N2 O P2 Ru, C H2 Cl2'
_chemical_formula_sum 'C47 H65 Cl3 N2 O P2 Ru'
_chemical_formula_weight 943.42
_space_group_IT_number 2
_symmetry_cell_setting triclinic
_symmetry_space_group_name_Hall '-P 1'
_symmetry_space_group_name_H-M 'P -1'
_atom_sites_solution_hydrogens difmap
_atom_sites_solution_primary direct
_cell_angle_alpha 90.4611(10)
_cell_angle_beta 100.1491(15)
_cell_angle_gamma 108.9571(15)
_cell_formula_units_Z 2
_cell_length_a 10.1115(2)
_cell_length_b 13.5800(4)
_cell_length_c 17.8467(5)
_cell_measurement_reflns_used 18082
_cell_measurement_temperature 200
_cell_measurement_theta_max 25
_cell_measurement_theta_min 2.55
_cell_volume 2275.81(11)
_computing_cell_refinement 'DENZO/SCALEPACK (Otwinowski & Minor, 1997)'
_computing_data_collection 'COLLECT (Nonius, 2001).'
_computing_data_reduction 'DENZO/SCALEPACK (Otwinowski & Minor, 1997)'
_computing_molecular_graphics 'ORTEP-3 for Windows v. 2.01'
_computing_publication_material 'CRYSTALS (Betteridge et al., 2003)'
_computing_structure_refinement 'CRYSTALS (Betteridge et al., 2003)'
_computing_structure_solution 'SIR92 (Altomare et al., 1994)'
_diffrn_ambient_temperature 200
_diffrn_measured_fraction_theta_full 0.998
_diffrn_measured_fraction_theta_max 0.998
_diffrn_measurement_device Area
_diffrn_measurement_device_type 'Nonius KappaCCD'
_diffrn_measurement_method \w
_diffrn_radiation_monochromator graphite
_diffrn_radiation_type 'Mo K\a'
_diffrn_radiation_wavelength 0.71073
_diffrn_reflns_av_R_equivalents 0.045
_diffrn_reflns_limit_h_max 11
_diffrn_reflns_limit_h_min -12
_diffrn_reflns_limit_k_max 16
_diffrn_reflns_limit_k_min -16
_diffrn_reflns_limit_l_max 21
_diffrn_reflns_limit_l_min -21
_diffrn_reflns_number 31550
_diffrn_reflns_theta_full 25.043
_diffrn_reflns_theta_max 25.043
_diffrn_reflns_theta_min 2.644
_diffrn_standards_number 0
_exptl_absorpt_coefficient_mu 0.628
_exptl_absorpt_correction_T_max 0.962
_exptl_absorpt_correction_T_min 0.921
_exptl_absorpt_correction_type integration
_exptl_absorpt_process_details
;
Gaussian integration (Coppens, 1970)
;
_exptl_crystal_colour 'pale yellow'
_exptl_crystal_density_diffrn 1.377
_exptl_crystal_density_method 'not measured'
_exptl_crystal_description prism
_exptl_crystal_F_000 988
_exptl_crystal_size_max 0.260
_exptl_crystal_size_mid 0.110
_exptl_crystal_size_min 0.080
_refine_diff_density_max 1.25
_refine_diff_density_min -0.98
_refine_ls_extinction_method None
_refine_ls_goodness_of_fit_ref 0.9867
_refine_ls_hydrogen_treatment constr
_refine_ls_matrix_type full
_refine_ls_number_parameters 505
_refine_ls_number_reflns 8025
_refine_ls_number_restraints 0
_refine_ls_R_factor_all 0.0487
_refine_ls_R_factor_gt 0.0381
_refine_ls_shift/su_max 0.0073611
_refine_ls_shift/su_mean 0.0004064
_refine_ls_structure_factor_coef Fsqd
_refine_ls_weighting_details
;
 Method= Modified Sheldrick 
 w=1/[\s^2^(F^2^) + ( 0.04P)^2^ + 3.34P] 
 ,where P=(max(Fo^2^,0) + 2Fc^2^)/3 
;
_refine_ls_weighting_scheme calc
_refine_ls_wR_factor_all 0.0937
_refine_ls_wR_factor_gt 0.0890
_refine_ls_wR_factor_ref 0.0937
_reflns_limit_h_max 11
_reflns_limit_h_min -12
_reflns_limit_k_max 16
_reflns_limit_k_min -16
_reflns_limit_l_max 21
_reflns_limit_l_min 0
_reflns_number_gt 6831
_reflns_number_total 8027
_reflns_threshold_expression I>2.0\s(I)
_oxford_diffrn_Wilson_B_factor 2.35
_oxford_diffrn_Wilson_scale 12.54
_oxford_refine_ls_r_factor_ref 0.0487
_oxford_refine_ls_scale 0.28195(18)
_oxford_reflns_number_all 8025
_oxford_reflns_threshold_expression_ref I>-10.0\s(I)
_cod_data_source_file om5000985_si_001.cif
_cod_data_source_block 1
_cod_depositor_comments
;
The following automatic conversions were performed:

'_symmetry_cell_setting' value 'Triclinic' changed to 'triclinic'
according to
/usr/data/users/saulius/crontab/automatic-downloads/rss-feeds/ACS/lib/dictionaries/cif_core.dic
dictionary named 'cif_core.dic' version 2.4.2 from
2011-04-26.

'_atom_sites_solution_primary' value 'Direct' changed to
'direct' according to
/usr/data/users/saulius/crontab/automatic-downloads/rss-feeds/ACS/lib/dictionaries/cif_core.dic
dictionary named 'cif_core.dic' version 2.4.2 from 2011-04-26.

Automatic conversion script
Id: cif_fix_values 2281 2013-09-26 08:29:07Z andrius 

 Adding full bibliography for 4083039--4083042.cif.
;
_cod_original_sg_symbol_H-M 'P -1 '
_cod_database_code 4083042

loop_
_symmetry_equiv_pos_as_xyz
x,y,z
-x,-y,-z

loop_
_atom_site_label
_atom_site_type_symbol
_atom_site_fract_x
_atom_site_fract_y
_atom_site_fract_z
_atom_site_U_iso_or_equiv
_atom_site_occupancy
_atom_site_adp_type
_atom_site_refinement_flags_posn
C1 C 0.2085(3) 0.6085(2) 0.58753(17) 0.0289 1.0000 Uani .
C2 C 0.4358(3) 0.5889(2) 0.62636(16) 0.0266 1.0000 Uani .
C3 C 0.5359(3) 0.5469(3) 0.61169(17) 0.0298 1.0000 Uani .
C4 C 0.6829(3) 0.6052(3) 0.63111(18) 0.0356 1.0000 Uani .
C5 C 0.7280(3) 0.7043(3) 0.66232(18) 0.0362 1.0000 Uani .
C6 C 0.6291(3) 0.7519(3) 0.67745(18) 0.0350 1.0000 Uani .
C7 C 0.6724(4) 0.8538(3) 0.7129(2) 0.0456 1.0000 Uani .
C8 C 0.5743(4) 0.8971(3) 0.7276(2) 0.0502 1.0000 Uani .
C9 C 0.4277(4) 0.8425(3) 0.7064(2) 0.0423 1.0000 Uani .
C10 C 0.3818(3) 0.7435(2) 0.67202(17) 0.0311 1.0000 Uani .
C11 C 0.4805(3) 0.6944(2) 0.65791(17) 0.0292 1.0000 Uani .
C21 C 0.2374(3) 0.4373(2) 0.55636(16) 0.0284 1.0000 Uani .
C22 C 0.1408(3) 0.6721(2) 0.70252(18) 0.0304 1.0000 Uani .
C31 C 0.3728(3) 0.2892(2) 0.63230(17) 0.0292 1.0000 Uani .
C32 C 0.4145(3) 0.2585(3) 0.55920(19) 0.0345 1.0000 Uani .
C33 C 0.5599(4) 0.2434(3) 0.5778(2) 0.0439 1.0000 Uani .
C34 C 0.5627(4) 0.1643(3) 0.6377(2) 0.0503 1.0000 Uani .
C35 C 0.5145(4) 0.1914(3) 0.7086(2) 0.0482 1.0000 Uani .
C36 C 0.3681(3) 0.2052(3) 0.6893(2) 0.0376 1.0000 Uani .
C41 C 0.0703(3) 0.2083(2) 0.56696(18) 0.0316 1.0000 Uani .
C42 C -0.0063(4) 0.2266(3) 0.48954(19) 0.0422 1.0000 Uani .
C43 C -0.1180(4) 0.1256(3) 0.4510(2) 0.0528 1.0000 Uani .
C44 C -0.2222(4) 0.0740(3) 0.5022(3) 0.0594 1.0000 Uani .
C45 C -0.1472(4) 0.0548(3) 0.5786(2) 0.0524 1.0000 Uani .
C46 C -0.0352(4) 0.1556(3) 0.6177(2) 0.0420 1.0000 Uani .
C51 C 0.3166(3) 0.6544(2) 0.85109(18) 0.0322 1.0000 Uani .
C52 C 0.3200(4) 0.7602(3) 0.8831(2) 0.0479 1.0000 Uani .
C53 C 0.4651(4) 0.8171(3) 0.9338(3) 0.0599 1.0000 Uani .
C54 C 0.4988(4) 0.7519(3) 0.9980(2) 0.0556 1.0000 Uani .
C55 C 0.4904(4) 0.6450(3) 0.9682(2) 0.0465 1.0000 Uani .
C56 C 0.3464(3) 0.5891(3) 0.91734(18) 0.0383 1.0000 Uani .
C61 C -0.0076(3) 0.5580(3) 0.81415(17) 0.0320 1.0000 Uani .
C62 C -0.0469(4) 0.6542(3) 0.8333(2) 0.0420 1.0000 Uani .
C63 C -0.1982(4) 0.6213(3) 0.8498(2) 0.0487 1.0000 Uani .
C64 C -0.2168(4) 0.5469(3) 0.91346(19) 0.0416 1.0000 Uani .
C65 C -0.1751(4) 0.4533(3) 0.8954(2) 0.0431 1.0000 Uani .
C66 C -0.0219(4) 0.4879(3) 0.88132(19) 0.0386 1.0000 Uani .
C70 C 0.3542(3) 0.4423(2) 0.76853(17) 0.0313 1.0000 Uani .
C71 C 0.0816(3) 0.3296(2) 0.77883(16) 0.0282 1.0000 Uani .
C72 C 0.1208(3) 0.2838(3) 0.84124(18) 0.0335 1.0000 Uani .
C73 C 0.0224(4) 0.2133(3) 0.88488(19) 0.0365 1.0000 Uani .
C74 C -0.1232(4) 0.1691(3) 0.8574(2) 0.0630 1.0000 Uani .
C75 C -0.2130(5) 0.1077(4) 0.9018(3) 0.0779 1.0000 Uani .
C76 C -0.1602(5) 0.0861(4) 0.9735(3) 0.0774 1.0000 Uani .
C77 C -0.0163(5) 0.1288(4) 1.0014(3) 0.0720 1.0000 Uani .
C78 C 0.0731(4) 0.1913(3) 0.9578(2) 0.0485 1.0000 Uani .
C81 C 0.1545(7) 0.0245(5) 0.8214(3) 0.1001 1.0000 Uani .
Ru1 Ru 0.18393(2) 0.435607(19) 0.711812(13) 0.0242 1.0000 Uani .
P2 P 0.16013(8) 0.57975(6) 0.77783(4) 0.0270 1.0000 Uani .
Cl1 Cl -0.05394(7) 0.41854(6) 0.63313(4) 0.0310 1.0000 Uani .
P1 P 0.21045(8) 0.32567(6) 0.61811(4) 0.0258 1.0000 Uani .
Cl2 Cl 0.33001(17) 0.03614(10) 0.85664(7) 0.0884 1.0000 Uani .
Cl3 Cl 0.08604(13) -0.05482(10) 0.73568(9) 0.0807 1.0000 Uani .
O1 O 0.4627(2) 0.4430(2) 0.80348(14) 0.0486 1.0000 Uani .
N2 N 0.2356(3) 0.6874(2) 0.64694(14) 0.0297 1.0000 Uani .
N1 N 0.2842(2) 0.53183(19) 0.61106(13) 0.0259 1.0000 Uani .
H11 H 0.1089 0.5721 0.5752 0.0346 1.0000 Uiso R
H12 H 0.2403 0.6407 0.5439 0.0346 1.0000 Uiso R
H31 H 0.5063 0.4782 0.5883 0.0358 1.0000 Uiso R
H41 H 0.7509 0.5742 0.6220 0.0428 1.0000 Uiso R
H51 H 0.8271 0.7423 0.6742 0.0435 1.0000 Uiso R
H71 H 0.7710 0.8926 0.7267 0.0548 1.0000 Uiso R
H81 H 0.6056 0.9650 0.7524 0.0604 1.0000 Uiso R
H91 H 0.3606 0.8740 0.7160 0.0508 1.0000 Uiso R
H211 H 0.1512 0.4324 0.5227 0.0341 1.0000 Uiso R
H212 H 0.3088 0.4396 0.5276 0.0341 1.0000 Uiso R
H221 H 0.1579 0.7382 0.7276 0.0366 1.0000 Uiso R
H222 H 0.0456 0.6466 0.6750 0.0366 1.0000 Uiso R
H311 H 0.4484 0.3498 0.6551 0.0351 1.0000 Uiso R
H321 H 0.4188 0.3121 0.5249 0.0414 1.0000 Uiso R
H322 H 0.3450 0.1952 0.5361 0.0414 1.0000 Uiso R
H331 H 0.6303 0.3085 0.5966 0.0527 1.0000 Uiso R
H332 H 0.5805 0.2194 0.5325 0.0527 1.0000 Uiso R
H341 H 0.6572 0.1630 0.6517 0.0604 1.0000 Uiso R
H342 H 0.5013 0.0973 0.6164 0.0604 1.0000 Uiso R
H351 H 0.5820 0.2546 0.7331 0.0577 1.0000 Uiso R
H352 H 0.5094 0.1368 0.7421 0.0577 1.0000 Uiso R
H361 H 0.3435 0.2256 0.7345 0.0452 1.0000 Uiso R
H362 H 0.2989 0.1411 0.6675 0.0452 1.0000 Uiso R
H411 H 0.1168 0.1602 0.5574 0.0379 1.0000 Uiso R
H421 H -0.0518 0.2763 0.4965 0.0506 1.0000 Uiso R
H422 H 0.0616 0.2530 0.4577 0.0506 1.0000 Uiso R
H431 H -0.0712 0.0787 0.4392 0.0632 1.0000 Uiso R
H432 H -0.1692 0.1410 0.4053 0.0632 1.0000 Uiso R
H441 H -0.2755 0.1181 0.5099 0.0711 1.0000 Uiso R
H442 H -0.2848 0.0091 0.4777 0.0711 1.0000 Uiso R
H451 H -0.2154 0.0283 0.6102 0.0629 1.0000 Uiso R
H452 H -0.1019 0.0051 0.5714 0.0629 1.0000 Uiso R
H461 H 0.0155 0.1395 0.6633 0.0503 1.0000 Uiso R
H462 H -0.0819 0.2024 0.6297 0.0503 1.0000 Uiso R
H511 H 0.3962 0.6690 0.8265 0.0387 1.0000 Uiso R
H521 H 0.2474 0.7497 0.9124 0.0574 1.0000 Uiso R
H522 H 0.3038 0.8015 0.8420 0.0574 1.0000 Uiso R
H531 H 0.4635 0.8811 0.9549 0.0720 1.0000 Uiso R
H532 H 0.5368 0.8310 0.9036 0.0720 1.0000 Uiso R
H541 H 0.5923 0.7868 1.0256 0.0665 1.0000 Uiso R
H542 H 0.4324 0.7440 1.0310 0.0665 1.0000 Uiso R
H551 H 0.5038 0.6044 1.0102 0.0557 1.0000 Uiso R
H552 H 0.5635 0.6524 0.9395 0.0557 1.0000 Uiso R
H561 H 0.2738 0.5774 0.9468 0.0458 1.0000 Uiso R
H562 H 0.3464 0.5240 0.8974 0.0458 1.0000 Uiso R
H611 H -0.0813 0.5196 0.7736 0.0384 1.0000 Uiso R
H621 H 0.0182 0.6926 0.8770 0.0505 1.0000 Uiso R
H622 H -0.0414 0.6969 0.7912 0.0505 1.0000 Uiso R
H631 H -0.2176 0.6818 0.8644 0.0583 1.0000 Uiso R
H632 H -0.2635 0.5876 0.8047 0.0583 1.0000 Uiso R
H641 H -0.1584 0.5825 0.9598 0.0499 1.0000 Uiso R
H642 H -0.3137 0.5239 0.9189 0.0499 1.0000 Uiso R
H651 H -0.1822 0.4102 0.9372 0.0517 1.0000 Uiso R
H652 H -0.2378 0.4150 0.8510 0.0517 1.0000 Uiso R
H661 H 0.0411 0.5256 0.9258 0.0464 1.0000 Uiso R
H662 H 0.0020 0.4281 0.8699 0.0464 1.0000 Uiso R
H711 H -0.0188 0.3065 0.7621 0.0338 1.0000 Uiso R
H721 H 0.2198 0.2980 0.8588 0.0402 1.0000 Uiso R
H741 H -0.1618 0.1811 0.8072 0.0756 1.0000 Uiso R
H751 H -0.3124 0.0804 0.8823 0.0936 1.0000 Uiso R
H761 H -0.2216 0.0425 1.0034 0.0930 1.0000 Uiso R
H771 H 0.0219 0.1151 1.0512 0.0867 1.0000 Uiso R
H781 H 0.1720 0.2201 0.9783 0.0582 1.0000 Uiso R
H811 H 0.0987 -0.0053 0.8583 0.1198 1.0000 Uiso R
H812 H 0.1490 0.0920 0.8123 0.1198 1.0000 Uiso R

loop_
_atom_site_aniso_label
_atom_site_aniso_U_11
_atom_site_aniso_U_22
_atom_site_aniso_U_33
_atom_site_aniso_U_23
_atom_site_aniso_U_13
_atom_site_aniso_U_12
C1 0.0274(15) 0.0336(17) 0.0276(16) 0.0081(13) 0.0059(12) 0.0122(13)
C2 0.0241(14) 0.0332(17) 0.0231(15) 0.0102(12) 0.0075(11) 0.0085(12)
C3 0.0281(15) 0.0346(17) 0.0297(16) 0.0076(13) 0.0107(12) 0.0117(13)
C4 0.0312(17) 0.050(2) 0.0319(17) 0.0116(15) 0.0109(13) 0.0185(15)
C5 0.0226(15) 0.047(2) 0.0357(18) 0.0076(15) 0.0055(13) 0.0068(14)
C6 0.0299(16) 0.0402(19) 0.0333(17) 0.0078(14) 0.0090(13) 0.0076(14)
C7 0.0333(18) 0.041(2) 0.054(2) -0.0003(17) 0.0076(16) 0.0008(15)
C8 0.044(2) 0.0330(19) 0.066(3) -0.0030(18) 0.0125(18) 0.0023(16)
C9 0.0412(19) 0.0333(19) 0.054(2) 0.0007(16) 0.0137(16) 0.0117(15)
C10 0.0305(16) 0.0335(17) 0.0302(16) 0.0081(13) 0.0096(12) 0.0098(13)
C11 0.0301(16) 0.0297(16) 0.0275(16) 0.0068(13) 0.0075(12) 0.0083(13)
C21 0.0268(15) 0.0332(17) 0.0255(15) 0.0006(13) 0.0039(12) 0.0108(12)
C22 0.0281(15) 0.0315(17) 0.0352(17) 0.0042(13) 0.0082(12) 0.0134(13)
C31 0.0239(15) 0.0330(17) 0.0322(16) 0.0027(13) 0.0066(12) 0.0106(12)
C32 0.0333(17) 0.0373(18) 0.0384(18) 0.0054(15) 0.0114(14) 0.0167(14)
C33 0.0357(18) 0.052(2) 0.054(2) 0.0063(18) 0.0186(16) 0.0229(16)
C34 0.039(2) 0.059(2) 0.064(3) 0.011(2) 0.0089(17) 0.0308(18)
C35 0.043(2) 0.060(2) 0.050(2) 0.0168(19) 0.0059(16) 0.0297(18)
C36 0.0330(17) 0.043(2) 0.0430(19) 0.0141(16) 0.0124(14) 0.0173(15)
C41 0.0272(16) 0.0326(17) 0.0357(17) -0.0003(14) 0.0046(13) 0.0118(13)
C42 0.0429(19) 0.042(2) 0.0372(19) -0.0040(16) -0.0025(15) 0.0140(16)
C43 0.055(2) 0.046(2) 0.052(2) -0.0175(18) -0.0161(18) 0.0233(18)
C44 0.034(2) 0.040(2) 0.096(3) -0.020(2) -0.006(2) 0.0115(16)
C45 0.039(2) 0.036(2) 0.079(3) -0.0044(19) 0.0137(19) 0.0066(16)
C46 0.0387(19) 0.0358(19) 0.050(2) 0.0032(16) 0.0132(15) 0.0074(15)
C51 0.0264(15) 0.0361(18) 0.0331(17) -0.0029(14) 0.0055(12) 0.0091(13)
C52 0.045(2) 0.043(2) 0.053(2) -0.0136(17) -0.0052(16) 0.0185(17)
C53 0.049(2) 0.047(2) 0.074(3) -0.023(2) -0.010(2) 0.0134(18)
C54 0.0346(19) 0.067(3) 0.056(2) -0.024(2) -0.0096(16) 0.0155(18)
C55 0.0353(19) 0.062(2) 0.040(2) -0.0077(18) -0.0025(15) 0.0194(17)
C56 0.0350(17) 0.048(2) 0.0300(17) -0.0038(15) 0.0029(13) 0.0127(15)
C61 0.0244(15) 0.0444(19) 0.0276(16) 0.0005(14) 0.0068(12) 0.0110(13)
C62 0.0392(19) 0.053(2) 0.046(2) 0.0133(17) 0.0185(15) 0.0261(16)
C63 0.041(2) 0.073(3) 0.047(2) 0.0168(19) 0.0201(16) 0.0340(19)
C64 0.0324(18) 0.063(2) 0.0346(18) 0.0041(17) 0.0122(14) 0.0195(16)
C65 0.0423(19) 0.050(2) 0.0356(19) 0.0012(16) 0.0193(15) 0.0076(16)
C66 0.0452(19) 0.043(2) 0.0372(19) 0.0061(15) 0.0205(15) 0.0206(16)
C70 0.0341(17) 0.0334(17) 0.0284(16) 0.0035(13) 0.0108(13) 0.0113(13)
C71 0.0242(15) 0.0339(17) 0.0278(16) 0.0010(13) 0.0068(12) 0.0104(12)
C72 0.0309(16) 0.0375(18) 0.0351(18) 0.0073(14) 0.0104(13) 0.0131(14)
C73 0.0452(19) 0.0320(18) 0.0366(18) 0.0067(14) 0.0147(15) 0.0151(15)
C74 0.052(2) 0.070(3) 0.047(2) 0.022(2) 0.0075(18) -0.005(2)
C75 0.056(3) 0.089(4) 0.064(3) 0.022(3) 0.014(2) -0.012(2)
C76 0.079(3) 0.076(3) 0.063(3) 0.027(3) 0.031(3) -0.003(3)
C77 0.080(3) 0.084(3) 0.050(3) 0.033(2) 0.021(2) 0.019(3)
C78 0.050(2) 0.057(2) 0.041(2) 0.0148(18) 0.0131(16) 0.0189(18)
C81 0.151(6) 0.102(4) 0.091(4) 0.021(3) 0.078(4) 0.072(4)
Ru1 0.02057(13) 0.02919(14) 0.02375(13) 0.00325(9) 0.00539(9) 0.00891(9)
P2 0.0238(4) 0.0323(4) 0.0261(4) 0.0007(3) 0.0063(3) 0.0100(3)
Cl1 0.0234(4) 0.0372(4) 0.0317(4) 0.0023(3) 0.0028(3) 0.0104(3)
P1 0.0224(4) 0.0292(4) 0.0273(4) 0.0025(3) 0.0057(3) 0.0100(3)
Cl2 0.1130(11) 0.0668(8) 0.0576(7) -0.0017(6) 0.0053(7) -0.0018(7)
Cl3 0.0602(7) 0.0600(7) 0.1140(11) -0.0047(7) 0.0031(7) 0.0165(5)
O1 0.0313(13) 0.0726(18) 0.0416(14) -0.0002(13) -0.0018(11) 0.0215(12)
N2 0.0284(13) 0.0315(14) 0.0318(14) 0.0054(11) 0.0098(10) 0.0112(11)
N1 0.0227(12) 0.0288(13) 0.0268(13) 0.0035(10) 0.0063(10) 0.0082(10)

loop_
_atom_type_symbol
_atom_type_scat_dispersion_real
_atom_type_scat_dispersion_imag
_atom_type_scat_Cromer_Mann_a1
_atom_type_scat_Cromer_Mann_b1
_atom_type_scat_Cromer_Mann_a2
_atom_type_scat_Cromer_Mann_b2
_atom_type_scat_Cromer_Mann_a3
_atom_type_scat_Cromer_Mann_b3
_atom_type_scat_Cromer_Mann_a4
_atom_type_scat_Cromer_Mann_b4
_atom_type_scat_Cromer_Mann_c
_atom_type_scat_source
C 0.0033 0.0016 2.3100 20.8439 1.0200 10.2075 1.5886 0.5687 0.8650 51.6512 0.2156 'International Tables Vol C 4.2.6.8 and 6.1.1.4'
H 0.0000 0.0000 0.4930 10.5109 0.3229 26.1257 0.1402 3.1424 0.0408 57.7998 0.0030 'International Tables Vol C 4.2.6.8 and 6.1.1.4'
Cl 0.1484 0.1585 11.4604 0.0104 7.1964 1.1662 6.2556 18.5194 1.6455 47.7784 -9.5574 'International Tables Vol C 4.2.6.8 and 6.1.1.4'
N 0.0061 0.0033 12.2126 0.0057 3.1322 9.8933 2.0125 28.9975 1.1663 0.5826 -11.5290 'International Tables Vol C 4.2.6.8 and 6.1.1.4'
O 0.0106 0.0060 3.0485 13.2771 2.2868 5.7011 1.5463 0.3239 0.8670 32.9089 0.2508 'International Tables Vol C 4.2.6.8 and 6.1.1.4'
P 0.1023 0.0942 6.4345 1.9067 4.1791 27.1570 1.7800 0.5260 1.4908 68.1645 1.1149 'International Tables Vol C 4.2.6.8 and 6.1.1.4'
Ru -1.2594 0.8363 19.2674 0.8085 12.9182 8.4347 4.8634 24.7997 1.5676 94.2928 5.3787 'International Tables Vol C 4.2.6.8 and 6.1.1.4'

loop_
_exptl_crystal_face_index_h
_exptl_crystal_face_index_k
_exptl_crystal_face_index_l
_exptl_crystal_face_perp_dist
-1 0 0 0.160
1 0 -18 0.054
-1 0 13 0.028
6 0 5 0.097
1 6 0 0.069
-4 3 0 0.151
8 -9 0 0.080
2 -18 1 0.045
-1 14 -1 0.065

loop_
_geom_angle_atom_site_label_1
_geom_angle_atom_site_label_2
_geom_angle_atom_site_label_3
_geom_angle
_geom_angle_publ_flag
N2 C1 N1 111.7(2) yes
N2 C1 H11 108.9 no
N1 C1 H11 108.9 no
N2 C1 H12 108.9 no
N1 C1 H12 108.9 no
H11 C1 H12 109.5 no
C3 C2 C11 119.5(3) yes
C3 C2 N1 123.3(3) yes
C11 C2 N1 117.2(2) yes
C2 C3 C4 120.5(3) yes
C2 C3 H31 119.7 no
C4 C3 H31 119.7 no
C3 C4 C5 121.0(3) yes
C3 C4 H41 119.5 no
C5 C4 H41 119.5 no
C4 C5 C6 120.7(3) yes
C4 C5 H51 119.6 no
C6 C5 H51 119.7 no
C5 C6 C7 122.3(3) yes
C5 C6 C11 119.0(3) yes
C7 C6 C11 118.7(3) yes
C6 C7 C8 120.8(3) yes
C6 C7 H71 119.6 no
C8 C7 H71 119.6 no
C7 C8 C9 120.9(3) yes
C7 C8 H81 119.5 no
C9 C8 H81 119.5 no
C8 C9 C10 119.8(3) yes
C8 C9 H91 120.1 no
C10 C9 H91 120.1 no
C9 C10 C11 121.0(3) yes
C9 C10 N2 121.7(3) yes
C11 C10 N2 117.2(3) yes
C2 C11 C6 119.2(3) yes
C2 C11 C10 122.2(3) yes
C6 C11 C10 118.6(3) yes
P1 C21 N1 104.49(18) yes
P1 C21 H211 110.7 no
N1 C21 H211 110.8 no
P1 C21 H212 110.7 no
N1 C21 H212 110.6 no
H211 C21 H212 109.5 no
P2 C22 N2 116.7(2) yes
P2 C22 H221 107.6 no
N2 C22 H221 107.6 no
P2 C22 H222 107.7 no
N2 C22 H222 107.7 no
H221 C22 H222 109.5 no
C32 C31 C36 110.3(3) yes
C32 C31 P1 115.4(2) yes
C36 C31 P1 112.1(2) yes
C32 C31 H311 106.1 no
C36 C31 H311 106.1 no
P1 C31 H311 106.1 no
C31 C32 C33 110.3(3) yes
C31 C32 H321 109.3 no
C33 C32 H321 109.3 no
C31 C32 H322 109.3 no
C33 C32 H322 109.3 no
H321 C32 H322 109.5 no
C32 C33 C34 111.6(3) yes
C32 C33 H331 108.9 no
C34 C33 H331 108.9 no
C32 C33 H332 108.9 no
C34 C33 H332 108.9 no
H331 C33 H332 109.5 no
C33 C34 C35 111.9(3) yes
C33 C34 H341 108.8 no
C35 C34 H341 108.9 no
C33 C34 H342 108.9 no
C35 C34 H342 108.9 no
H341 C34 H342 109.5 no
C34 C35 C36 111.8(3) yes
C34 C35 H351 108.9 no
C36 C35 H351 108.9 no
C34 C35 H352 108.9 no
C36 C35 H352 108.9 no
H351 C35 H352 109.5 no
C35 C36 C31 109.5(3) yes
C35 C36 H361 109.5 no
C31 C36 H361 109.5 no
C35 C36 H362 109.5 no
C31 C36 H362 109.4 no
H361 C36 H362 109.5 no
C42 C41 C46 111.2(3) yes
C42 C41 P1 114.9(2) yes
C46 C41 P1 110.8(2) yes
C42 C41 H411 106.4 no
C46 C41 H411 106.4 no
P1 C41 H411 106.4 no
C41 C42 C43 111.3(3) yes
C41 C42 H421 109.0 no
C43 C42 H421 109.1 no
C41 C42 H422 109.0 no
C43 C42 H422 109.0 no
H421 C42 H422 109.5 no
C42 C43 C44 111.7(3) yes
C42 C43 H431 108.9 no
C44 C43 H431 109.0 no
C42 C43 H432 108.9 no
C44 C43 H432 108.9 no
H431 C43 H432 109.5 no
C43 C44 C45 111.9(3) yes
C43 C44 H441 108.9 no
C45 C44 H441 108.9 no
C43 C44 H442 108.8 no
C45 C44 H442 108.8 no
H441 C44 H442 109.5 no
C44 C45 C46 111.2(3) yes
C44 C45 H451 109.0 no
C46 C45 H451 109.0 no
C44 C45 H452 109.1 no
C46 C45 H452 109.1 no
H451 C45 H452 109.5 no
C45 C46 C41 112.0(3) yes
C45 C46 H461 108.8 no
C41 C46 H461 108.8 no
C45 C46 H462 108.9 no
C41 C46 H462 108.8 no
H461 C46 H462 109.5 no
C52 C51 C56 109.1(3) yes
C52 C51 P2 117.7(2) yes
C56 C51 P2 112.4(2) yes
C52 C51 H511 105.5 no
C56 C51 H511 105.5 no
P2 C51 H511 105.5 no
C51 C52 C53 110.4(3) yes
C51 C52 H521 109.2 no
C53 C52 H521 109.3 no
C51 C52 H522 109.2 no
C53 C52 H522 109.2 no
H521 C52 H522 109.5 no
C52 C53 C54 111.2(3) yes
C52 C53 H531 109.0 no
C54 C53 H531 109.0 no
C52 C53 H532 109.0 no
C54 C53 H532 109.0 no
H531 C53 H532 109.5 no
C53 C54 C55 111.6(3) yes
C53 C54 H541 108.9 no
C55 C54 H541 108.9 no
C53 C54 H542 108.9 no
C55 C54 H542 109.0 no
H541 C54 H542 109.5 no
C54 C55 C56 111.2(3) yes
C54 C55 H551 109.0 no
C56 C55 H551 109.0 no
C54 C55 H552 109.1 no
C56 C55 H552 109.1 no
H551 C55 H552 109.5 no
C51 C56 C55 110.9(3) yes
C51 C56 H561 109.1 no
C55 C56 H561 109.2 no
C51 C56 H562 109.1 no
C55 C56 H562 109.1 no
H561 C56 H562 109.5 no
C62 C61 C66 108.7(3) yes
C62 C61 P2 117.9(2) yes
C66 C61 P2 113.7(2) yes
C62 C61 H611 105.1 no
C66 C61 H611 105.1 no
P2 C61 H611 105.1 no
C61 C62 C63 110.6(3) yes
C61 C62 H621 109.1 no
C63 C62 H621 109.2 no
C61 C62 H622 109.2 no
C63 C62 H622 109.2 no
H621 C62 H622 109.5 no
C62 C63 C64 111.9(3) yes
C62 C63 H631 108.8 no
C64 C63 H631 108.8 no
C62 C63 H632 108.9 no
C64 C63 H632 108.9 no
H631 C63 H632 109.5 no
C63 C64 C65 110.7(3) yes
C63 C64 H641 109.2 no
C65 C64 H641 109.2 no
C63 C64 H642 109.2 no
C65 C64 H642 109.2 no
H641 C64 H642 109.5 no
C64 C65 C66 110.7(3) yes
C64 C65 H651 109.2 no
C66 C65 H651 109.2 no
C64 C65 H652 109.2 no
C66 C65 H652 109.2 no
H651 C65 H652 109.5 no
C61 C66 C65 110.2(3) yes
C61 C66 H661 109.3 no
C65 C66 H661 109.3 no
C61 C66 H662 109.3 no
C65 C66 H662 109.3 no
H661 C66 H662 109.5 no
Ru1 C70 O1 177.4(3) yes
C72 C71 Ru1 135.6(2) yes
C72 C71 H711 112.2 no
Ru1 C71 H711 112.2 no
C71 C72 C73 125.3(3) yes
C71 C72 H721 117.3 no
C73 C72 H721 117.4 no
C72 C73 C74 123.1(3) yes
C72 C73 C78 120.0(3) yes
C74 C73 C78 116.8(3) yes
C73 C74 C75 121.3(4) yes
C73 C74 H741 119.4 no
C75 C74 H741 119.3 no
C74 C75 C76 120.8(4) yes
C74 C75 H751 119.6 no
C76 C75 H751 119.6 no
C75 C76 C77 118.6(4) yes
C75 C76 H761 120.7 no
C77 C76 H761 120.7 no
C76 C77 C78 120.7(4) yes
C76 C77 H771 119.6 no
C78 C77 H771 119.7 no
C73 C78 C77 121.7(4) yes
C73 C78 H781 119.1 no
C77 C78 H781 119.1 no
Cl2 C81 Cl3 112.0(3) yes
Cl2 C81 H811 108.9 no
Cl3 C81 H811 108.9 no
Cl2 C81 H812 108.8 no
Cl3 C81 H812 108.8 no
H811 C81 H812 109.5 no
C71 Ru1 C70 90.52(13) yes
C71 Ru1 P2 94.23(8) yes
C70 Ru1 P2 96.17(10) yes
C71 Ru1 Cl1 87.99(8) yes
C70 Ru1 Cl1 177.70(10) yes
P2 Ru1 Cl1 85.70(3) yes
C71 Ru1 P1 100.64(8) yes
C70 Ru1 P1 90.90(10) yes
P2 Ru1 P1 163.47(3) yes
Cl1 Ru1 P1 87.65(3) yes
C71 Ru1 N1 167.72(10) yes
C70 Ru1 N1 94.76(11) yes
P2 Ru1 N1 96.20(6) yes
Cl1 Ru1 N1 86.37(6) yes
P1 Ru1 N1 68.26(6) yes
C22 P2 C61 100.38(14) yes
C22 P2 C51 105.98(14) yes
C61 P2 C51 110.66(14) yes
C22 P2 Ru1 104.74(10) yes
C61 P2 Ru1 117.27(11) yes
C51 P2 Ru1 115.71(10) yes
C21 P1 C41 110.27(14) yes
C21 P1 C31 107.86(14) yes
C41 P1 C31 103.90(14) yes
C21 P1 Ru1 87.24(9) yes
C41 P1 Ru1 126.35(10) yes
C31 P1 Ru1 118.62(10) yes
C22 N2 C1 119.9(2) yes
C22 N2 C10 118.3(2) yes
C1 N2 C10 113.5(2) yes
C1 N1 C21 113.1(2) yes
C1 N1 C2 107.5(2) yes
C21 N1 C2 115.4(2) yes
C1 N1 Ru1 108.95(16) yes
C21 N1 Ru1 93.79(16) yes
C2 N1 Ru1 117.59(17) yes

loop_
_geom_bond_atom_site_label_1
_geom_bond_atom_site_label_2
_geom_bond_distance
_geom_bond_publ_flag
C1 N2 1.427(4) yes
C1 N1 1.502(4) yes
C1 H11 0.950 no
C1 H12 0.950 no
C2 C3 1.373(4) yes
C2 C11 1.432(4) yes
C2 N1 1.450(4) yes
C3 C4 1.417(4) yes
C3 H31 0.950 no
C4 C5 1.352(5) yes
C4 H41 0.950 no
C5 C6 1.416(5) yes
C5 H51 0.950 no
C6 C7 1.415(5) yes
C6 C11 1.427(4) yes
C7 C8 1.366(5) yes
C7 H71 0.950 no
C8 C9 1.404(5) yes
C8 H81 0.950 no
C9 C10 1.372(5) yes
C9 H91 0.950 no
C10 C11 1.422(4) yes
C10 N2 1.413(4) yes
C21 P1 1.858(3) yes
C21 N1 1.499(4) yes
C21 H211 0.950 no
C21 H212 0.950 no
C22 P2 1.874(3) yes
C22 N2 1.468(4) yes
C22 H221 0.950 no
C22 H222 0.950 no
C31 C32 1.534(4) yes
C31 C36 1.530(4) yes
C31 P1 1.840(3) yes
C31 H311 0.950 no
C32 C33 1.529(4) yes
C32 H321 0.950 no
C32 H322 0.950 no
C33 C34 1.525(5) yes
C33 H331 0.950 no
C33 H332 0.950 no
C34 C35 1.516(5) yes
C34 H341 0.950 no
C34 H342 0.950 no
C35 C36 1.532(4) yes
C35 H351 0.950 no
C35 H352 0.950 no
C36 H361 0.950 no
C36 H362 0.950 no
C41 C42 1.525(4) yes
C41 C46 1.524(4) yes
C41 P1 1.854(3) yes
C41 H411 0.950 no
C42 C43 1.528(5) yes
C42 H421 0.950 no
C42 H422 0.950 no
C43 C44 1.517(6) yes
C43 H431 0.950 no
C43 H432 0.950 no
C44 C45 1.508(6) yes
C44 H441 0.950 no
C44 H442 0.950 no
C45 C46 1.530(5) yes
C45 H451 0.950 no
C45 H452 0.950 no
C46 H461 0.950 no
C46 H462 0.950 no
C51 C52 1.530(5) yes
C51 C56 1.530(5) yes
C51 P2 1.857(3) yes
C51 H511 0.950 no
C52 C53 1.534(5) yes
C52 H521 0.950 no
C52 H522 0.950 no
C53 C54 1.512(6) yes
C53 H531 0.950 no
C53 H532 0.950 no
C54 C55 1.514(5) yes
C54 H541 0.950 no
C54 H542 0.950 no
C55 C56 1.525(4) yes
C55 H551 0.950 no
C55 H552 0.950 no
C56 H561 0.950 no
C56 H562 0.950 no
C61 C62 1.536(5) yes
C61 C66 1.534(4) yes
C61 P2 1.857(3) yes
C61 H611 0.950 no
C62 C63 1.530(4) yes
C62 H621 0.950 no
C62 H622 0.950 no
C63 C64 1.522(5) yes
C63 H631 0.950 no
C63 H632 0.950 no
C64 C65 1.512(5) yes
C64 H641 0.950 no
C64 H642 0.950 no
C65 C66 1.533(4) yes
C65 H651 0.950 no
C65 H652 0.950 no
C66 H661 0.950 no
C66 H662 0.950 no
C70 Ru1 1.811(3) yes
C70 O1 1.160(4) yes
C71 C72 1.341(4) yes
C71 Ru1 2.017(3) yes
C71 H711 0.950 no
C72 C73 1.476(4) yes
C72 H721 0.950 no
C73 C74 1.391(5) yes
C73 C78 1.384(5) yes
C74 C75 1.385(6) yes
C74 H741 0.950 no
C75 C76 1.370(7) yes
C75 H751 0.950 no
C76 C77 1.375(7) yes
C76 H761 0.950 no
C77 C78 1.380(5) yes
C77 H771 0.950 no
C78 H781 0.950 no
C81 Cl2 1.730(7) yes
C81 Cl3 1.760(6) yes
C81 H811 0.950 no
C81 H812 0.950 no
Ru1 P2 2.3763(8) yes
Ru1 Cl1 2.5005(7) yes
Ru1 P1 2.3400(8) yes
Ru1 N1 2.406(2) yes

loop_
_geom_hbond_atom_site_label_D
_geom_hbond_atom_site_label_H
_geom_hbond_atom_site_label_A
_geom_hbond_angle_DHA
_geom_hbond_distance_DH
_geom_hbond_distance_HA
_geom_hbond_distance_DA
_geom_hbond_publ_flag
C56 H562 C70 137.70 0.950 2.571 3.335(5) yes
C66 H662 C71 148.36 0.950 2.491 3.337(5) yes
